data_9010600
loop_
_publ_author_name
'Majzlan, J.'
'Kiefer, B.'

_publ_section_title
;An X-ray and neutron-diffraction study of synthetic ferricopiapite,
 Fe14/3(SO4)6(OD,OH)2(D2O,H2O)20, and ab-initio calculations on the structure
 of magnesiocopiapite MgFe4(SO4)6(OH)2(H2O)20 Locality: synthetic
;
_journal_name_full 'The Canadian Mineralogist'
_journal_page_first 1227
_journal_page_last 1237
_journal_paper_doi 10.2113/gscanmin.44.5.1227
_journal_volume 44
_journal_year 2006
_chemical_formula_sum 'D42 Fe4.633 O46 S6'
_chemical_name_mineral 'Ferricopiapite (deuterated)'
_space_group_IT_number 2
_symmetry_space_group_name_Hall '-P 1'
_symmetry_space_group_name_H-M 'P -1'
_cell_angle_alpha 93.933
_cell_angle_beta 102.212
_cell_angle_gamma 98.900
_cell_formula_units_Z 1
_cell_length_a 7.3926
_cell_length_b 18.3806
_cell_length_c 7.3361
_cell_volume 957.232
_exptl_crystal_density_diffrn 2.206
_cod_original_formula_sum 'Fe4.633 S6 O46 D42'
_cod_database_code 9010600

loop_
_symmetry_equiv_pos_as_xyz
x,y,z
-x,-y,-z

loop_
_atom_site_label
_atom_site_fract_x
_atom_site_fract_y
_atom_site_fract_z
_atom_site_occupancy
_atom_site_U_iso_or_equiv
_atom_site_type_symbol
_atom_site_attached_hydrogens
FeA 0.00000 0.00000 0.00000 0.63300 0.01500 Fe 0
Fe1 0.78710 0.31540 0.55070 1.00000 0.01400 Fe 0
Fe2 0.59500 0.66950 0.80520 1.00000 0.01500 Fe 0
S1 0.82910 0.73510 0.21890 1.00000 0.03000 S 0
S2 0.81970 0.41890 0.22320 1.00000 0.01800 S 0
S3 0.64050 0.19480 0.19880 1.00000 0.03100 S 0
O1 0.73600 0.66980 0.08100 1.00000 0.02900 O 0
O2 0.69100 0.76710 0.30500 1.00000 0.00700 O 0
O3 0.04700 0.29390 0.62500 1.00000 0.04300 O 0
O4 0.05600 0.20620 0.85200 1.00000 0.01600 O 0
O5 0.62800 0.39210 0.11000 1.00000 0.00800 O 0
O6 0.84600 0.49230 0.33500 1.00000 0.02700 O 0
O7 0.88000 0.36140 0.33600 1.00000 0.00800 O 0
O8 0.93600 0.42150 0.08400 1.00000 0.02500 O 0
O9 0.56000 0.11560 0.17400 1.00000 0.01400 O 0
O10 0.51000 0.76020 0.86600 1.00000 0.00400 O 0
O11 0.78800 0.21300 0.09300 1.00000 0.02400 O 0
O12 0.72600 0.21900 0.40000 1.00000 0.03100 O 0
O-h13 0.45900 0.66230 0.53900 1.00000 0.01400 O 0
Ow14 0.69500 0.27250 0.75700 1.00000 0.03700 O 0
Ow15 0.85900 0.41130 0.72600 1.00000 0.01200 O 0
Ow16 0.23200 0.94780 0.08500 1.00000 0.13400 O 0
Ow17 0.69200 0.57230 0.76000 1.00000 0.02000 O 0
Ow18 0.05000 0.98390 0.73500 1.00000 0.15400 O 0
Ow19 0.83000 0.72980 0.74200 1.00000 0.03300 O 0
Ow20 0.17800 0.09170 0.04900 1.00000 0.10600 O 0
Ow21 0.77000 0.91000 0.44600 1.00000 0.07600 O 0
Ow22 0.53400 0.55970 0.28600 1.00000 0.02400 O 0
Ow23 0.64300 0.07400 0.56500 1.00000 0.11000 O 0
D1 0.49500 0.62630 0.45800 1.00000 0.00100 D 0
D2 0.74600 0.25370 0.87300 1.00000 0.01500 D 0
D3 0.55700 0.26120 0.74300 1.00000 0.00900 D 0
D4 0.90000 0.41470 0.86400 1.00000 0.06100 D 0
D5 0.95300 0.44700 0.68300 1.00000 0.01800 D 0
D6 0.29300 0.93570 0.21600 1.00000 0.12400 D 0
D7 0.30200 0.94420 -0.01800 1.00000 0.15900 D 0
D8 0.82800 0.57100 0.80900 1.00000 0.01200 D 0
D9 0.62200 0.52180 0.75000 1.00000 0.01700 D 0
D10 0.11300 0.02520 0.68100 1.00000 0.22500 D 0
D11 -0.07400 0.95760 0.64600 1.00000 0.09900 D 0
D12 0.83800 0.72000 0.61100 1.00000 0.05400 D 0
D13 0.95200 0.74920 0.81700 1.00000 0.03500 D 0
D14 0.31400 0.09830 0.10700 1.00000 0.16400 D 0
D15 0.15200 0.13660 -0.01100 1.00000 0.08300 D 0
D16 0.67500 0.93830 0.40100 1.00000 0.10900 D 0
D17 0.75000 0.86090 0.37700 1.00000 0.06400 D 0
D18 0.65900 0.54530 0.30900 1.00000 0.08700 D 0
D19 0.50600 0.58280 0.16800 1.00000 0.03600 D 0
D20 0.50600 0.07270 0.54200 1.00000 0.20400 D 0
D21 0.71400 0.12280 0.55100 1.00000 0.14500 D 0

loop_
_cod_changelog_entry_id
_cod_changelog_entry_author
_cod_changelog_entry_date
_cod_changelog_entry_text
1
;cod-tools version 3.8.0
Id: cif_guess_AMCSD_atom_types 9581 2023-05-17 12:35:41Z saulius
;
2023-05-18T08:43:25+03:00
;Derived atom types and hydrogen counts
from atom names that follow the AMCSD naming convention
(Wat == water, O-H == hydroxyl).
;

_database_code_amcsd 0006121
